data_7216414
loop_
_publ_author_name
'Bajpai, Alankriti'
'Venugopalan, Paloth'
'Moorthy, Jarugu Narasimha'

_publ_section_title
;
 Self-assembly of sterically-rigidified 3-connecting benzenetribenzoic
 acid into (6,3) and (3,3) nets and stabilization of water channel in the
 crystal lattice
;
_journal_issue 22
_journal_name_full CrystEngComm
_journal_page_first 4853
_journal_paper_doi 10.1039/c3ce42515k
_journal_volume 16
_journal_year 2014
_chemical_formula_sum 'C37 H34 Cl8 O6'
_chemical_formula_weight 858.28
_chemical_name_common MeBTB
_chemical_name_systematic
;
1,3,5-Tris(2,6-dimethyl-4-carboxyphenyl)benzene + 2*1,1,2,2-tetrachloroethane
;
_space_group_IT_number 61
_symmetry_cell_setting orthorhombic
_symmetry_space_group_name_Hall '-P 2ac 2ab'
_symmetry_space_group_name_H-M 'P b c a'
_atom_sites_solution_hydrogens geom
_atom_sites_solution_primary direct
_atom_sites_solution_secondary difmap
_audit_creation_method 'Manual edit of SHELXL-97 CIF'
_cell_angle_alpha 90.00
_cell_angle_beta 90.00
_cell_angle_gamma 90.00
_cell_formula_units_Z 8
_cell_length_a 50.850(16)
_cell_length_b 15.260(5)
_cell_length_c 14.006(4)
_cell_measurement_temperature 100(2)
_cell_volume 10868(6)
_computing_cell_refinement 'Bruker SAINT'
_computing_data_collection 'Bruker APEX'
_computing_data_reduction 'Bruker SAINT'
_computing_molecular_graphics 'SHELXL 5.1, XP (Sheldrick, 1994)'
_computing_publication_material SHELXL-97
_computing_structure_refinement 'SHELXL-97 (Sheldrick, 1997)'
_computing_structure_solution 'SHELXS-97 (Sheldrick, 1997)'
_diffrn_ambient_temperature 100(2)
_diffrn_measured_fraction_theta_full 0.985
_diffrn_measured_fraction_theta_max 0.985
_diffrn_measurement_device_type 'BRUKER AXS KAPPA APEX-II'
_diffrn_measurement_method 'phi and omega scans'
_diffrn_radiation_monochromator graphite
_diffrn_radiation_source 'fine-focus sealed tube'
_diffrn_radiation_type MoK\a
_diffrn_radiation_wavelength 0.71073
_diffrn_reflns_av_R_equivalents 0.1486
_diffrn_reflns_av_sigmaI/netI 0.1067
_diffrn_reflns_limit_h_max 60
_diffrn_reflns_limit_h_min -41
_diffrn_reflns_limit_k_max 18
_diffrn_reflns_limit_k_min -18
_diffrn_reflns_limit_l_max 16
_diffrn_reflns_limit_l_min -14
_diffrn_reflns_number 53389
_diffrn_reflns_theta_full 25.00
_diffrn_reflns_theta_max 25.00
_diffrn_reflns_theta_min 1.56
_exptl_absorpt_coefficient_mu 0.446
_exptl_absorpt_correction_T_max 0.97
_exptl_absorpt_correction_T_min 0.94
_exptl_absorpt_correction_type multi-scan
_exptl_absorpt_process_details SADABS
_exptl_crystal_colour colorless
_exptl_crystal_density_diffrn 1.049
_exptl_crystal_density_method 'not measured'
_exptl_crystal_description prism
_exptl_crystal_F_000 3520
_exptl_crystal_size_max 0.18
_exptl_crystal_size_mid 0.14
_exptl_crystal_size_min 0.12
_refine_diff_density_max 1.043
_refine_diff_density_min -0.455
_refine_diff_density_rms 0.109
_refine_ls_extinction_method none
_refine_ls_goodness_of_fit_ref 1.672
_refine_ls_hydrogen_treatment constr
_refine_ls_matrix_type full
_refine_ls_number_parameters 548
_refine_ls_number_reflns 9426
_refine_ls_number_restraints 128
_refine_ls_restrained_S_all 1.689
_refine_ls_R_factor_all 0.2673
_refine_ls_R_factor_gt 0.1833
_refine_ls_shift/su_max 0.000
_refine_ls_shift/su_mean 0.000
_refine_ls_structure_factor_coef Fsqd
_refine_ls_weighting_details 'calc w=1/[\s^2^(Fo^2^)+(0.1438P)^2^+0.0000P] where P=(Fo^2^+2Fc^2^)/3'
_refine_ls_weighting_scheme calc
_refine_ls_wR_factor_gt 0.4279
_refine_ls_wR_factor_ref 0.4562
_reflns_number_gt 4559
_reflns_number_total 9426
_reflns_threshold_expression >2sigma(I)
_cod_data_source_file c3ce42515k2.cif
_cod_data_source_block MeBTB-TCE-Without-Squeeze
_cod_depositor_comments
;
The following automatic conversions were performed:

'_symmetry_cell_setting' value 'Orthorhombic' changed to
'orthorhombic' according to
/usr/data/users/saulius/crontab/automatic-downloads/current/RSC/lib/dictionaries/cif_core.dic
dictionary named 'cif_core.dic' version 2.4.2 from
2011-04-26.

'_exptl_absorpt_correction_type' value 'MULTI-SCAN'
changed to 'multi-scan' according to
/usr/data/users/saulius/crontab/automatic-downloads/current/RSC/lib/dictionaries/cif_core.dic
dictionary named 'cif_core.dic' version 2.4.2 from 2011-04-26.

Automatic conversion script
Id: cif_fix_values 2281 2013-09-26 08:29:07Z andrius 
;
_cod_original_sg_symbol_H-M Pbca
_cod_database_code 7216414

loop_
_symmetry_equiv_pos_as_xyz
'x, y, z'
'-x+1/2, -y, z+1/2'
'x+1/2, -y+1/2, -z'
'-x, y+1/2, -z+1/2'
'-x, -y, -z'
'x-1/2, y, -z-1/2'
'-x-1/2, y-1/2, z'
'x, -y-1/2, z-1/2'

loop_
_atom_site_label
_atom_site_type_symbol
_atom_site_fract_x
_atom_site_fract_y
_atom_site_fract_z
_atom_site_U_iso_or_equiv
_atom_site_adp_type
_atom_site_occupancy
_atom_site_symmetry_multiplicity
_atom_site_calc_flag
_atom_site_refinement_flags
_atom_site_disorder_assembly
_atom_site_disorder_group
Cl1 Cl 0.3262(3) -0.0215(13) 0.2216(13) 0.201(7) Uiso 0.27 1 d PDU A 1
Cl2 Cl 0.3677(4) 0.0231(14) 0.3431(14) 0.248(9) Uiso 0.27 1 d PDU A 1
Cl3 Cl 0.3709(9) 0.054(3) 0.0526(14) 0.45(2) Uiso 0.27 1 d PDU A 1
Cl4 Cl 0.3917(6) 0.1343(18) 0.216(2) 0.409(18) Uiso 0.27 1 d PDU A 1
C34 C 0.3598(3) 0.0008(12) 0.2245(13) 0.339(17) Uiso 0.27 1 d PDU A 1
H34A H 0.3705 -0.0485 0.1979 0.407 Uiso 0.27 1 calc PR A 1
C35 C 0.3637(4) 0.0841(15) 0.1699(16) 0.356(17) Uiso 0.27 1 d PDU A 1
H35A H 0.3479 0.1231 0.1737 0.427 Uiso 0.27 1 calc PR A 1
Cl21 Cl 0.3591(6) -0.1372(12) -0.068(3) 0.354(17) Uiso 0.23 1 d PDU B 2
Cl22 Cl 0.3383(3) -0.2955(10) -0.1363(11) 0.143(5) Uiso 0.23 1 d PDU B 2
Cl23 Cl 0.4025(5) -0.204(2) -0.020(3) 0.42(2) Uiso 0.23 1 d PDU B 2
Cl24 Cl 0.3855(5) -0.3446(18) -0.133(2) 0.282(13) Uiso 0.23 1 d PDU B 2
C44 C 0.3532(4) -0.2461(16) -0.0380(14) 0.290(17) Uiso 0.23 1 d PDU B 2
H44A H 0.3423 -0.2516 0.0211 0.349 Uiso 0.23 1 calc PR B 2
C45 C 0.3796(4) -0.2887(18) -0.0273(17) 0.302(17) Uiso 0.23 1 d PDU B 2
H45A H 0.3804 -0.3283 0.0296 0.363 Uiso 0.23 1 calc PR B 2
Cl1A Cl 0.4474(13) -0.142(4) 0.324(4) 0.74(3) Uiso 0.33 1 d PDU C 3
Cl2A Cl 0.4497(13) -0.201(3) 0.134(4) 0.77(3) Uiso 0.33 1 d PDU C 3
Cl3A Cl 0.4656(14) -0.001(3) 0.073(4) 0.72(3) Uiso 0.33 1 d PDU C 3
Cl4A Cl 0.4677(15) 0.039(3) 0.268(4) 0.75(3) Uiso 0.33 1 d PDU C 3
C34A C 0.4463(8) -0.108(3) 0.205(4) 0.75(3) Uiso 0.33 1 d PDU C 3
H34B H 0.4292 -0.0784 0.1913 0.897 Uiso 0.33 1 calc PR C 3
C35A C 0.4688(8) -0.047(2) 0.186(4) 0.74(3) Uiso 0.33 1 d PDU C 3
H35B H 0.4859 -0.0786 0.1917 0.893 Uiso 0.33 1 calc PR C 3
Cl17 Cl 0.4081(4) 0.2576(13) -0.2508(15) 0.164(8) Uiso 0.17 1 d PDU D 4
Cl18 Cl 0.4080(4) 0.1330(15) -0.1044(16) 0.179(9) Uiso 0.17 1 d PDU D 4
Cl19 Cl 0.4520(4) 0.2304(15) -0.0796(19) 0.184(9) Uiso 0.17 1 d PDU D 4
Cl20 Cl 0.4662(5) 0.0781(17) -0.178(2) 0.255(14) Uiso 0.17 1 d PDU D 4
C42 C 0.4226(4) 0.1610(13) -0.2120(14) 0.181(15) Uiso 0.17 1 d PDU D 4
H42A H 0.4207 0.1131 -0.2603 0.217 Uiso 0.17 1 calc PR D 4
C43 C 0.4509(3) 0.1801(15) -0.1914(15) 0.191(15) Uiso 0.17 1 d PDU D 4
H43A H 0.4593 0.2165 -0.2423 0.229 Uiso 0.17 1 calc PR D 4
Cl5 Cl 0.3915(11) 0.136(2) -0.068(3) 0.54(3) Uiso 0.28 1 d PDU E 5
Cl6 Cl 0.3632(6) 0.1306(17) 0.104(2) 0.316(15) Uiso 0.28 1 d PDU E 5
Cl7 Cl 0.4027(7) -0.001(2) 0.127(3) 0.49(2) Uiso 0.28 1 d PDU E 5
Cl8 Cl 0.3598(6) -0.0919(16) 0.050(2) 0.318(12) Uiso 0.28 1 d PDU E 5
C36 C 0.3706(6) 0.0719(15) 0.001(2) 0.392(19) Uiso 0.28 1 d PDU E 5
H36A H 0.3540 0.0603 -0.0356 0.471 Uiso 0.28 1 calc PR E 5
C37 C 0.3835(5) -0.0130(15) 0.025(2) 0.389(19) Uiso 0.28 1 d PDU E 5
H37A H 0.3947 -0.0329 -0.0293 0.467 Uiso 0.28 1 calc PR E 5
Cl13 Cl 0.4568(4) 0.2768(13) -0.1360(15) 0.182(7) Uiso 0.22 1 d PDU F 6
Cl14 Cl 0.4544(8) 0.179(3) 0.033(2) 0.45(2) Uiso 0.22 1 d PDU F 6
Cl15 Cl 0.4355(7) 0.0817(16) -0.149(3) 0.343(16) Uiso 0.22 1 d PDU F 6
Cl16 Cl 0.4012(5) 0.2192(16) -0.1938(19) 0.236(10) Uiso 0.22 1 d PDU F 6
C40 C 0.4356(5) 0.2313(16) -0.0525(14) 0.297(17) Uiso 0.22 1 d PDU F 6
H40A H 0.4250 0.2788 -0.0216 0.357 Uiso 0.22 1 calc PR F 6
C41 C 0.4175(4) 0.1675(15) -0.1003(17) 0.299(17) Uiso 0.22 1 d PDU F 6
H41A H 0.4045 0.1443 -0.0532 0.359 Uiso 0.22 1 calc PR F 6
Cl5A Cl 0.3246(3) -0.0665(11) 0.1986(11) 0.103(5) Uiso 0.17 1 d PDU G 7
Cl6A Cl 0.3716(6) -0.1002(18) 0.296(4) 0.40(2) Uiso 0.17 1 d PDU G 7
Cl7A Cl 0.3843(9) 0.070(2) 0.322(3) 0.35(2) Uiso 0.17 1 d PDU G 7
Cl8A Cl 0.3579(5) 0.1304(12) 0.1589(16) 0.142(7) Uiso 0.17 1 d PDU G 7
C36A C 0.3572(4) -0.0329(11) 0.211(2) 0.267(18) Uiso 0.17 1 d PDU G 7
H36B H 0.3669 -0.0338 0.1487 0.321 Uiso 0.17 1 calc PR G 7
C37A C 0.3560(5) 0.0574(12) 0.2537(16) 0.266(18) Uiso 0.17 1 d PDU G 7
H37B H 0.3397 0.0663 0.2925 0.320 Uiso 0.17 1 calc PR G 7
Cl9 Cl 0.3202(11) -0.229(3) -0.042(4) 0.69(3) Uiso 0.33 1 d PDU H 8
Cl10 Cl 0.3346(10) -0.352(3) -0.180(3) 0.51(2) Uiso 0.33 1 d PDU H 8
Cl11 Cl 0.3795(13) -0.250(4) 0.047(4) 0.73(3) Uiso 0.33 1 d PDU H 8
Cl12 Cl 0.3871(12) -0.388(4) -0.082(5) 0.73(4) Uiso 0.33 1 d PDU H 8
C38 C 0.3470(8) -0.278(3) -0.098(3) 0.65(3) Uiso 0.33 1 d PDU H 8
H38A H 0.3579 -0.2327 -0.1304 0.777 Uiso 0.33 1 calc PR H 8
C39 C 0.3632(8) -0.326(3) -0.025(3) 0.66(3) Uiso 0.33 1 d PDU H 8
H39A H 0.3517 -0.3645 0.0151 0.797 Uiso 0.33 1 calc PR H 8
O1 O 0.47880(15) -0.0619(7) 0.5676(7) 0.164(4) Uani 1 1 d . . .
H1A H 0.4940 -0.0540 0.5460 0.246 Uiso 1 1 calc R . .
O2 O 0.47269(15) 0.0627(7) 0.4906(7) 0.173(4) Uani 1 1 d . . .
O3 O 0.24191(9) -0.1479(3) 0.2559(3) 0.0539(12) Uani 1 1 d . . .
H4A H 0.2333 -0.1763 0.2151 0.081 Uiso 1 1 calc R . .
O4 O 0.24345(9) -0.2787(3) 0.3295(3) 0.0506(12) Uani 1 1 d . . .
O5 O 0.28366(9) 0.2639(3) 1.1274(3) 0.0588(13) Uani 1 1 d . . .
O6 O 0.27530(9) 0.1309(3) 1.1854(3) 0.0602(13) Uani 1 1 d . . .
H6A H 0.2696 0.1600 1.2317 0.090 Uiso 1 1 calc R . .
C1 C 0.35661(13) -0.0065(5) 0.6589(5) 0.0614(19) Uani 1 1 d . . .
C2 C 0.34802(14) 0.0264(4) 0.7460(5) 0.0582(18) Uani 1 1 d . . .
H2A H 0.3605 0.0485 0.7905 0.070 Uiso 1 1 calc R . .
C3 C 0.32159(13) 0.0276(4) 0.7687(4) 0.0486(16) Uani 1 1 d . . .
C4 C 0.30391(13) -0.0069(4) 0.7058(4) 0.0453(15) Uani 1 1 d . . .
H4B H 0.2857 -0.0076 0.7217 0.054 Uiso 1 1 calc R . .
C5 C 0.31230(13) -0.0413(4) 0.6176(4) 0.0469(16) Uani 1 1 d . . .
C6 C 0.33865(13) -0.0400(4) 0.5967(5) 0.0581(18) Uani 1 1 d . . .
H6B H 0.3445 -0.0629 0.5373 0.070 Uiso 1 1 calc R . .
C7 C 0.38498(14) -0.0027(6) 0.6326(5) 0.068(2) Uani 1 1 d . . .
C8 C 0.39363(17) 0.0652(7) 0.5737(8) 0.105(3) Uani 1 1 d . . .
C9 C 0.4202(2) 0.0635(8) 0.5437(9) 0.125(4) Uani 1 1 d . . .
H9A H 0.4265 0.1070 0.5009 0.150 Uiso 1 1 calc R . .
C10 C 0.43736(19) -0.0019(8) 0.5765(8) 0.106(3) Uani 1 1 d . . .
C11 C 0.42822(18) -0.0632(8) 0.6331(9) 0.122(4) Uani 1 1 d . . .
H11A H 0.4400 -0.1071 0.6550 0.147 Uiso 1 1 calc R . .
C12 C 0.40210(19) -0.0670(8) 0.6626(7) 0.114(4) Uani 1 1 d . . .
C13 C 0.4644(2) 0.0005(10) 0.5434(10) 0.129(4) Uani 1 1 d . . .
C14 C 0.3761(2) 0.1384(8) 0.5452(12) 0.184(7) Uani 1 1 d . . .
H14A H 0.3776 0.1483 0.4763 0.276 Uiso 1 1 calc R . .
H14B H 0.3812 0.1917 0.5795 0.276 Uiso 1 1 calc R . .
H14C H 0.3579 0.1236 0.5611 0.276 Uiso 1 1 calc R . .
C15 C 0.3925(2) -0.1385(10) 0.7247(14) 0.232(10) Uani 1 1 d . . .
H15A H 0.3829 -0.1135 0.7789 0.348 Uiso 1 1 calc R . .
H15B H 0.4075 -0.1726 0.7482 0.348 Uiso 1 1 calc R . .
H15C H 0.3808 -0.1768 0.6881 0.348 Uiso 1 1 calc R . .
C16 C 0.29381(12) -0.0791(4) 0.5463(4) 0.0447(15) Uani 1 1 d . . .
C17 C 0.28662(14) -0.0304(4) 0.4653(5) 0.0540(17) Uani 1 1 d . . .
C18 C 0.27092(13) -0.0699(4) 0.3961(4) 0.0476(16) Uani 1 1 d . . .
H18A H 0.2653 -0.0365 0.3426 0.057 Uiso 1 1 calc R . .
C19 C 0.26352(12) -0.1551(4) 0.4034(4) 0.0448(15) Uani 1 1 d . . .
C20 C 0.26969(12) -0.2035(4) 0.4831(4) 0.0498(16) Uani 1 1 d . . .
H20A H 0.2635 -0.2620 0.4889 0.060 Uiso 1 1 calc R . .
C21 C 0.28518(12) -0.1666(4) 0.5560(4) 0.0460(16) Uani 1 1 d . . .
C22 C 0.24817(12) -0.1994(4) 0.3268(4) 0.0478(16) Uani 1 1 d . . .
C23 C 0.29478(16) 0.0649(4) 0.4565(5) 0.069(2) Uani 1 1 d . . .
H23A H 0.3124 0.0683 0.4284 0.104 Uiso 1 1 calc R . .
H23B H 0.2949 0.0920 0.5199 0.104 Uiso 1 1 calc R . .
H23C H 0.2823 0.0959 0.4154 0.104 Uiso 1 1 calc R . .
C24 C 0.29328(14) -0.2197(4) 0.6433(4) 0.0566(18) Uani 1 1 d . . .
H24A H 0.2906 -0.1845 0.7010 0.085 Uiso 1 1 calc R . .
H24B H 0.3119 -0.2357 0.6380 0.085 Uiso 1 1 calc R . .
H24C H 0.2826 -0.2730 0.6470 0.085 Uiso 1 1 calc R . .
C25 C 0.31312(12) 0.0670(4) 0.8629(4) 0.0483(16) Uani 1 1 d . . .
C26 C 0.31648(12) 0.1565(4) 0.8794(4) 0.0456(16) Uani 1 1 d . . .
C27 C 0.30739(12) 0.1918(4) 0.9640(4) 0.0492(16) Uani 1 1 d . . .
H27A H 0.3098 0.2525 0.9763 0.059 Uiso 1 1 calc R . .
C28 C 0.29468(12) 0.1390(4) 1.0321(4) 0.0478(16) Uani 1 1 d . . .
C29 C 0.29199(13) 0.0511(4) 1.0148(4) 0.0492(16) Uani 1 1 d . . .
H29A H 0.2839 0.0155 1.0621 0.059 Uiso 1 1 calc R . .
C30 C 0.30051(13) 0.0120(4) 0.9312(4) 0.0476(16) Uani 1 1 d . . .
C31 C 0.28415(12) 0.1848(5) 1.1189(4) 0.0470(16) Uani 1 1 d . . .
C32 C 0.32928(15) 0.2168(4) 0.8083(5) 0.0605(19) Uani 1 1 d . . .
H32A H 0.3242 0.2774 0.8221 0.091 Uiso 1 1 calc R . .
H32B H 0.3236 0.2011 0.7437 0.091 Uiso 1 1 calc R . .
H32C H 0.3484 0.2110 0.8128 0.091 Uiso 1 1 calc R . .
C33 C 0.29688(16) -0.0859(4) 0.9162(5) 0.068(2) Uani 1 1 d . . .
H33A H 0.2976 -0.1160 0.9780 0.103 Uiso 1 1 calc R . .
H33B H 0.3109 -0.1082 0.8749 0.103 Uiso 1 1 calc R . .
H33C H 0.2798 -0.0968 0.8860 0.103 Uiso 1 1 calc R . .

loop_
_atom_site_aniso_label
_atom_site_aniso_U_11
_atom_site_aniso_U_22
_atom_site_aniso_U_33
_atom_site_aniso_U_23
_atom_site_aniso_U_13
_atom_site_aniso_U_12
O1 0.063(4) 0.231(10) 0.197(8) 0.057(7) 0.044(5) 0.028(6)
O2 0.086(5) 0.202(9) 0.230(10) 0.055(7) 0.074(6) -0.003(6)
O3 0.066(3) 0.054(3) 0.042(2) 0.002(2) -0.013(2) 0.004(2)
O4 0.063(3) 0.049(3) 0.039(2) -0.004(2) -0.008(2) -0.003(2)
O5 0.075(3) 0.052(3) 0.049(3) -0.004(2) 0.007(2) -0.005(2)
O6 0.070(3) 0.061(3) 0.049(3) -0.004(2) 0.009(2) 0.003(2)
C1 0.041(4) 0.081(5) 0.062(4) 0.001(4) 0.011(4) 0.005(4)
C2 0.049(4) 0.067(5) 0.059(4) 0.001(3) -0.006(4) -0.003(4)
C3 0.045(4) 0.053(4) 0.048(4) -0.006(3) 0.004(3) 0.001(3)
C4 0.043(4) 0.051(4) 0.042(3) -0.002(3) 0.000(3) 0.002(3)
C5 0.051(4) 0.048(4) 0.042(3) 0.002(3) 0.013(3) 0.001(3)
C6 0.048(4) 0.063(4) 0.064(4) -0.018(4) 0.009(4) 0.001(4)
C7 0.048(5) 0.097(6) 0.058(4) -0.006(4) 0.013(4) 0.001(4)
C8 0.059(5) 0.107(8) 0.149(9) 0.028(7) 0.022(6) -0.004(5)
C9 0.069(6) 0.134(9) 0.171(10) 0.024(8) 0.056(7) 0.006(6)
C10 0.060(6) 0.138(9) 0.120(8) 0.007(7) 0.030(6) 0.006(6)
C11 0.054(6) 0.138(9) 0.174(10) 0.048(8) 0.032(7) 0.023(6)
C12 0.064(6) 0.163(10) 0.115(7) 0.049(7) 0.022(6) 0.015(7)
C13 0.050(6) 0.175(12) 0.161(11) 0.034(9) 0.015(7) 0.019(7)
C14 0.094(8) 0.142(11) 0.316(19) 0.106(12) 0.090(11) 0.038(8)
C15 0.095(9) 0.232(16) 0.37(2) 0.190(17) 0.112(13) 0.083(10)
C16 0.049(4) 0.048(4) 0.038(3) -0.010(3) 0.004(3) 0.008(3)
C17 0.065(5) 0.047(4) 0.050(4) -0.005(3) -0.006(4) 0.004(3)
C18 0.058(4) 0.048(4) 0.036(3) 0.002(3) -0.003(3) 0.009(3)
C19 0.052(4) 0.046(4) 0.037(3) -0.005(3) 0.004(3) 0.007(3)
C20 0.051(4) 0.049(4) 0.049(4) -0.010(3) 0.007(3) 0.000(3)
C21 0.047(4) 0.050(4) 0.041(3) -0.008(3) 0.002(3) 0.012(3)
C22 0.046(4) 0.052(4) 0.045(4) -0.006(3) 0.003(3) 0.010(3)
C23 0.097(6) 0.053(4) 0.058(4) 0.005(3) -0.011(4) 0.005(4)
C24 0.069(5) 0.061(4) 0.039(4) -0.003(3) 0.003(3) -0.009(4)
C25 0.041(4) 0.063(4) 0.042(3) 0.000(3) 0.003(3) 0.003(3)
C26 0.051(4) 0.046(4) 0.039(3) -0.003(3) 0.001(3) 0.005(3)
C27 0.055(4) 0.050(4) 0.043(3) -0.003(3) -0.002(3) -0.002(3)
C28 0.048(4) 0.053(4) 0.043(3) -0.003(3) -0.001(3) 0.004(3)
C29 0.059(4) 0.049(4) 0.039(3) 0.002(3) 0.003(3) -0.004(3)
C30 0.049(4) 0.050(4) 0.044(3) -0.007(3) -0.004(3) -0.004(3)
C31 0.051(4) 0.054(4) 0.036(3) 0.012(3) -0.006(3) -0.005(3)
C32 0.073(5) 0.052(4) 0.057(4) -0.002(3) 0.007(4) -0.006(4)
C33 0.097(6) 0.057(5) 0.051(4) 0.005(3) 0.013(4) -0.007(4)

loop_
_atom_type_symbol
_atom_type_description
_atom_type_scat_dispersion_real
_atom_type_scat_dispersion_imag
_atom_type_scat_source
C C 0.0033 0.0016 'International Tables Vol C Tables 4.2.6.8 and 6.1.1.4'
H H 0.0000 0.0000 'International Tables Vol C Tables 4.2.6.8 and 6.1.1.4'
O O 0.0106 0.0060 'International Tables Vol C Tables 4.2.6.8 and 6.1.1.4'
Cl Cl 0.1484 0.1585 'International Tables Vol C Tables 4.2.6.8 and 6.1.1.4'

loop_
_geom_angle_atom_site_label_1
_geom_angle_atom_site_label_2
_geom_angle_atom_site_label_3
_geom_angle
C35 C34 Cl2 106.9(6)
C35 C34 Cl1 106.4(6)
Cl2 C34 Cl1 106.6(6)
C35 C34 H34A 112.2
Cl2 C34 H34A 112.2
Cl1 C34 H34A 112.2
C34 C35 Cl4 107.0(6)
C34 C35 Cl3 106.6(7)
Cl4 C35 Cl3 107.1(6)
C34 C35 H35A 111.9
Cl4 C35 H35A 111.9
Cl3 C35 H35A 111.9
C45 C44 Cl21 106.4(6)
C45 C44 Cl22 106.3(5)
Cl21 C44 Cl22 107.3(5)
C45 C44 H44A 112.2
Cl21 C44 H44A 112.2
Cl22 C44 H44A 112.2
C44 C45 Cl23 106.5(6)
C44 C45 Cl24 106.3(5)
Cl23 C45 Cl24 107.2(5)
C44 C45 H45A 112.1
Cl23 C45 H45A 112.1
Cl24 C45 H45A 112.1
C35A C34A Cl2A 109.5(7)
C35A C34A Cl1A 109.1(7)
Cl2A C34A Cl1A 107.2(6)
C35A C34A H34B 110.3
Cl2A C34A H34B 110.3
Cl1A C34A H34B 110.3
C34A C35A Cl3A 109.6(7)
C34A C35A Cl4A 109.2(7)
Cl3A C35A Cl4A 107.2(6)
C34A C35A H35B 110.2
Cl3A C35A H35B 110.2
Cl4A C35A H35B 110.2
C43 C42 Cl18 107.0(6)
C43 C42 Cl17 107.7(6)
Cl18 C42 Cl17 107.4(6)
C43 C42 H42A 111.5
Cl18 C42 H42A 111.5
Cl17 C42 H42A 111.5
C42 C43 Cl19 106.9(6)
C42 C43 Cl20 106.0(6)
Cl19 C43 Cl20 106.3(6)
C42 C43 H43A 112.4
Cl19 C43 H43A 112.4
Cl20 C43 H43A 112.4
C37 C36 Cl6 110.6(7)
C37 C36 Cl5 110.3(7)
Cl6 C36 Cl5 107.5(6)
C37 C36 H36A 109.5
Cl6 C36 H36A 109.5
Cl5 C36 H36A 109.5
C36 C37 Cl7 110.3(7)
C36 C37 Cl8 110.0(7)
Cl7 C37 Cl8 107.2(6)
C36 C37 H37A 109.8
Cl7 C37 H37A 109.8
Cl8 C37 H37A 109.8
C41 C40 Cl14 110.3(7)
C41 C40 Cl13 109.9(6)
Cl14 C40 Cl13 107.8(6)
C41 C40 H40A 109.6
Cl14 C40 H40A 109.6
Cl13 C40 H40A 109.6
C40 C41 Cl15 110.1(6)
C40 C41 Cl16 109.5(6)
Cl15 C41 Cl16 107.2(6)
C40 C41 H41A 110.0
Cl15 C41 H41A 110.0
Cl16 C41 H41A 110.0
C37A C36A Cl6A 106.4(6)
C37A C36A Cl5A 105.7(6)
Cl6A C36A Cl5A 107.2(6)
C37A C36A H36B 112.4
Cl6A C36A H36B 112.4
Cl5A C36A H36B 112.4
C36A C37A Cl7A 106.6(6)
C36A C37A Cl8A 106.2(6)
Cl7A C37A Cl8A 107.6(6)
C36A C37A H37B 112.0
Cl7A C37A H37B 112.0
Cl8A C37A H37B 112.0
C39 C38 Cl10 109.6(7)
C39 C38 Cl9 109.5(7)
Cl10 C38 Cl9 107.2(6)
C39 C38 H38A 110.2
Cl10 C38 H38A 110.2
Cl9 C38 H38A 110.2
C38 C39 Cl12 109.5(7)
C38 C39 Cl11 109.5(7)
Cl12 C39 Cl11 107.1(6)
C38 C39 H39A 110.2
Cl12 C39 H39A 110.2
Cl11 C39 H39A 110.2
C13 O1 H1A 109.5
C22 O3 H4A 109.5
C31 O6 H6A 109.5
C6 C1 C2 119.1(6)
C6 C1 C7 120.4(6)
C2 C1 C7 120.5(7)
C3 C2 C1 120.8(6)
C3 C2 H2A 119.6
C1 C2 H2A 119.6
C4 C3 C2 119.2(6)
C4 C3 C25 121.9(6)
C2 C3 C25 118.8(6)
C3 C4 C5 120.7(6)
C3 C4 H4B 119.7
C5 C4 H4B 119.7
C6 C5 C4 118.5(6)
C6 C5 C16 118.6(5)
C4 C5 C16 122.8(6)
C1 C6 C5 121.6(6)
C1 C6 H6B 119.2
C5 C6 H6B 119.2
C12 C7 C8 120.7(8)
C12 C7 C1 120.6(7)
C8 C7 C1 118.7(7)
C7 C8 C9 117.5(9)
C7 C8 C14 121.9(8)
C9 C8 C14 120.5(9)
C10 C9 C8 120.7(10)
C10 C9 H9A 119.7
C8 C9 H9A 119.7
C11 C10 C9 119.0(9)
C11 C10 C13 123.2(11)
C9 C10 C13 117.8(11)
C10 C11 C12 123.2(10)
C10 C11 H11A 118.4
C12 C11 H11A 118.4
C7 C12 C11 118.8(9)
C7 C12 C15 119.9(8)
C11 C12 C15 121.3(10)
O1 C13 O2 122.0(10)
O1 C13 C10 116.7(12)
O2 C13 C10 121.2(12)
C8 C14 H14A 109.5
C8 C14 H14B 109.5
H14A C14 H14B 109.5
C8 C14 H14C 109.5
H14A C14 H14C 109.5
H14B C14 H14C 109.5
C12 C15 H15A 109.5
C12 C15 H15B 109.5
H15A C15 H15B 109.5
C12 C15 H15C 109.5
H15A C15 H15C 109.5
H15B C15 H15C 109.5
C17 C16 C21 119.8(6)
C17 C16 C5 120.1(6)
C21 C16 C5 119.9(5)
C18 C17 C16 118.8(6)
C18 C17 C23 121.0(6)
C16 C17 C23 120.2(6)
C19 C18 C17 121.4(6)
C19 C18 H18A 119.3
C17 C18 H18A 119.3
C18 C19 C20 120.9(6)
C18 C19 C22 121.7(6)
C20 C19 C22 117.4(6)
C19 C20 C21 120.1(6)
C19 C20 H20A 120.0
C21 C20 H20A 120.0
C20 C21 C16 118.9(5)
C20 C21 C24 121.4(6)
C16 C21 C24 119.7(5)
O4 C22 O3 124.4(6)
O4 C22 C19 121.7(6)
O3 C22 C19 113.7(6)
C17 C23 H23A 109.5
C17 C23 H23B 109.5
H23A C23 H23B 109.5
C17 C23 H23C 109.5
H23A C23 H23C 109.5
H23B C23 H23C 109.5
C21 C24 H24A 109.5
C21 C24 H24B 109.5
H24A C24 H24B 109.5
C21 C24 H24C 109.5
H24A C24 H24C 109.5
H24B C24 H24C 109.5
C26 C25 C30 121.4(5)
C26 C25 C3 119.9(5)
C30 C25 C3 118.6(6)
C27 C26 C25 118.9(6)
C27 C26 C32 118.3(6)
C25 C26 C32 122.8(5)
C26 C27 C28 120.8(6)
C26 C27 H27A 119.6
C28 C27 H27A 119.6
C29 C28 C27 119.1(6)
C29 C28 C31 124.3(6)
C27 C28 C31 116.5(6)
C28 C29 C30 122.7(6)
C28 C29 H29A 118.6
C30 C29 H29A 118.6
C29 C30 C25 117.1(6)
C29 C30 C33 120.2(6)
C25 C30 C33 122.7(5)
O5 C31 O6 122.9(6)
O5 C31 C28 123.4(5)
O6 C31 C28 113.7(6)
C26 C32 H32A 109.5
C26 C32 H32B 109.5
H32A C32 H32B 109.5
C26 C32 H32C 109.5
H32A C32 H32C 109.5
H32B C32 H32C 109.5
C30 C33 H33A 109.5
C30 C33 H33B 109.5
H33A C33 H33B 109.5
C30 C33 H33C 109.5
H33A C33 H33C 109.5
H33B C33 H33C 109.5

loop_
_geom_bond_atom_site_label_1
_geom_bond_atom_site_label_2
_geom_bond_distance
Cl1 C34 1.743(7)
Cl2 C34 1.742(7)
Cl3 C35 1.743(7)
Cl4 C35 1.738(7)
C34 C35 1.496(7)
C34 H34A 1.0000
C35 H35A 1.0000
Cl21 C44 1.740(7)
Cl22 C44 1.742(7)
Cl23 C45 1.739(7)
Cl24 C45 1.740(7)
C44 C45 1.502(7)
C44 H44A 1.0000
C45 H45A 1.0000
Cl1A C34A 1.742(7)
Cl2A C34A 1.739(7)
Cl3A C35A 1.738(7)
Cl4A C35A 1.740(7)
C34A C35A 1.502(7)
C34A H34B 1.0000
C35A H35B 1.0000
Cl17 C42 1.735(7)
Cl18 C42 1.734(7)
Cl19 C43 1.744(7)
Cl20 C43 1.749(7)
C42 C43 1.495(7)
C42 H42A 1.0000
C43 H43A 1.0000
Cl5 C36 1.736(7)
Cl6 C36 1.735(7)
Cl7 C37 1.738(7)
Cl8 C37 1.740(7)
C36 C37 1.492(7)
C36 H36A 1.0000
C37 H37A 1.0000
Cl13 C40 1.737(7)
Cl14 C40 1.731(7)
Cl15 C41 1.738(7)
Cl16 C41 1.738(7)
C40 C41 1.497(7)
C40 H40A 1.0000
C41 H41A 1.0000
Cl5A C36A 1.740(7)
Cl6A C36A 1.738(7)
Cl7A C37A 1.735(7)
Cl8A C37A 1.736(7)
C36A C37A 1.505(7)
C36A H36B 1.0000
C37A H37B 1.0000
Cl9 C38 1.740(7)
Cl10 C38 1.740(7)
Cl11 C39 1.741(7)
Cl12 C39 1.740(7)
C38 C39 1.499(7)
C38 H38A 1.0000
C39 H39A 1.0000
O1 C13 1.249(12)
O1 H1A 0.8400
O2 C13 1.276(13)
O3 C22 1.306(7)
O3 H4A 0.8400
O4 C22 1.234(7)
O5 C31 1.213(7)
O6 C31 1.321(7)
O6 H6A 0.8400
C1 C6 1.361(9)
C1 C2 1.390(9)
C1 C7 1.490(10)
C2 C3 1.381(9)
C2 H2A 0.9500
C3 C4 1.363(8)
C3 C25 1.513(8)
C4 C5 1.409(8)
C4 H4B 0.9500
C5 C6 1.372(9)
C5 C16 1.488(8)
C6 H6B 0.9500
C7 C12 1.378(12)
C7 C8 1.396(11)
C8 C9 1.415(12)
C8 C14 1.483(13)
C9 C10 1.403(14)
C9 H9A 0.9500
C10 C11 1.311(13)
C10 C13 1.450(14)
C11 C12 1.392(13)
C11 H11A 0.9500
C12 C15 1.477(14)
C14 H14A 0.9800
C14 H14B 0.9800
C14 H14C 0.9800
C15 H15A 0.9800
C15 H15B 0.9800
C15 H15C 0.9800
C16 C17 1.405(8)
C16 C21 1.411(8)
C17 C18 1.394(8)
C17 C23 1.517(9)
C18 C19 1.357(8)
C18 H18A 0.9500
C19 C20 1.375(8)
C19 C22 1.489(8)
C20 C21 1.407(8)
C20 H20A 0.9500
C21 C24 1.524(8)
C23 H23A 0.9800
C23 H23B 0.9800
C23 H23C 0.9800
C24 H24A 0.9800
C24 H24B 0.9800
C24 H24C 0.9800
C25 C26 1.396(8)
C25 C30 1.425(9)
C26 C27 1.381(8)
C26 C32 1.503(9)
C27 C28 1.407(8)
C27 H27A 0.9500
C28 C29 1.370(8)
C28 C31 1.501(9)
C29 C30 1.384(8)
C29 H29A 0.9500
C30 C33 1.521(9)
C32 H32A 0.9800
C32 H32B 0.9800
C32 H32C 0.9800
C33 H33A 0.9800
C33 H33B 0.9800
C33 H33C 0.9800

loop_
_geom_torsion_atom_site_label_1
_geom_torsion_atom_site_label_2
_geom_torsion_atom_site_label_3
_geom_torsion_atom_site_label_4
_geom_torsion
Cl2 C34 C35 Cl4 39.0(17)
Cl1 C34 C35 Cl4 152.6(17)
Cl2 C34 C35 Cl3 153.2(17)
Cl1 C34 C35 Cl3 -93.1(17)
Cl21 C44 C45 Cl23 14.6(16)
Cl22 C44 C45 Cl23 128.6(15)
Cl21 C44 C45 Cl24 -99.5(16)
Cl22 C44 C45 Cl24 14.6(15)
Cl2A C34A C35A Cl3A 71(3)
Cl1A C34A C35A Cl3A -172(3)
Cl2A C34A C35A Cl4A -172(3)
Cl1A C34A C35A Cl4A -55(3)
Cl18 C42 C43 Cl19 -35.8(13)
Cl17 C42 C43 Cl19 79.4(13)
Cl18 C42 C43 Cl20 77.3(13)
Cl17 C42 C43 Cl20 -167.5(14)
Cl6 C36 C37 Cl7 -33(2)
Cl5 C36 C37 Cl7 86(2)
Cl6 C36 C37 Cl8 85(2)
Cl5 C36 C37 Cl8 -156(2)
Cl14 C40 C41 Cl15 -56.3(17)
Cl13 C40 C41 Cl15 62.4(16)
Cl14 C40 C41 Cl16 -173.9(17)
Cl13 C40 C41 Cl16 -55.1(16)
Cl6A C36A C37A Cl7A 35.9(19)
Cl5A C36A C37A Cl7A 149.7(18)
Cl6A C36A C37A Cl8A 150.5(18)
Cl5A C36A C37A Cl8A -95.8(17)
Cl10 C38 C39 Cl12 54(3)
Cl9 C38 C39 Cl12 171(3)
Cl10 C38 C39 Cl11 171(3)
Cl9 C38 C39 Cl11 -72(3)
C6 C1 C2 C3 -1.6(10)
C7 C1 C2 C3 176.4(7)
C1 C2 C3 C4 2.2(10)
C1 C2 C3 C25 -177.9(6)
C2 C3 C4 C5 -1.5(9)
C25 C3 C4 C5 178.5(5)
C3 C4 C5 C6 0.4(9)
C3 C4 C5 C16 -179.6(6)
C2 C1 C6 C5 0.5(11)
C7 C1 C6 C5 -177.6(7)
C4 C5 C6 C1 0.2(10)
C16 C5 C6 C1 -179.8(6)
C6 C1 C7 C12 -97.4(10)
C2 C1 C7 C12 84.6(10)
C6 C1 C7 C8 80.0(10)
C2 C1 C7 C8 -98.0(9)
C12 C7 C8 C9 2.3(15)
C1 C7 C8 C9 -175.1(9)
C12 C7 C8 C14 -176.0(12)
C1 C7 C8 C14 6.5(16)
C7 C8 C9 C10 -3.3(17)
C14 C8 C9 C10 175.0(13)
C8 C9 C10 C11 2.2(19)
C8 C9 C10 C13 -179.6(11)
C9 C10 C11 C12 0(2)
C13 C10 C11 C12 -178.0(12)
C8 C7 C12 C11 -0.1(16)
C1 C7 C12 C11 177.2(10)
C8 C7 C12 C15 -179.9(12)
C1 C7 C12 C15 -2.5(17)
C10 C11 C12 C7 -1.1(19)
C10 C11 C12 C15 178.6(14)
C11 C10 C13 O1 3(2)
C9 C10 C13 O1 -174.7(12)
C11 C10 C13 O2 -178.0(13)
C9 C10 C13 O2 3.9(19)
C6 C5 C16 C17 -77.3(8)
C4 C5 C16 C17 102.7(7)
C6 C5 C16 C21 97.5(7)
C4 C5 C16 C21 -82.5(7)
C21 C16 C17 C18 0.2(9)
C5 C16 C17 C18 175.1(6)
C21 C16 C17 C23 177.2(6)
C5 C16 C17 C23 -7.9(9)
C16 C17 C18 C19 -3.0(9)
C23 C17 C18 C19 180.0(6)
C17 C18 C19 C20 4.8(9)
C17 C18 C19 C22 -176.1(6)
C18 C19 C20 C21 -3.8(9)
C22 C19 C20 C21 177.1(5)
C19 C20 C21 C16 1.0(8)
C19 C20 C21 C24 -177.5(6)
C17 C16 C21 C20 0.7(8)
C5 C16 C21 C20 -174.1(5)
C17 C16 C21 C24 179.3(6)
C5 C16 C21 C24 4.4(8)
C18 C19 C22 O4 173.5(6)
C20 C19 C22 O4 -7.4(8)
C18 C19 C22 O3 -2.5(8)
C20 C19 C22 O3 176.6(5)
C4 C3 C25 C26 -114.1(7)
C2 C3 C25 C26 66.0(8)
C4 C3 C25 C30 62.5(8)
C2 C3 C25 C30 -117.4(7)
C30 C25 C26 C27 0.2(9)
C3 C25 C26 C27 176.8(6)
C30 C25 C26 C32 -179.0(6)
C3 C25 C26 C32 -2.5(9)
C25 C26 C27 C28 -0.8(9)
C32 C26 C27 C28 178.5(6)
C26 C27 C28 C29 1.7(9)
C26 C27 C28 C31 -176.5(5)
C27 C28 C29 C30 -2.2(10)
C31 C28 C29 C30 175.9(6)
C28 C29 C30 C25 1.6(9)
C28 C29 C30 C33 -179.9(6)
C26 C25 C30 C29 -0.6(9)
C3 C25 C30 C29 -177.2(6)
C26 C25 C30 C33 -179.1(6)
C3 C25 C30 C33 4.3(9)
C29 C28 C31 O5 -170.0(6)
C27 C28 C31 O5 8.0(9)
C29 C28 C31 O6 9.7(9)
C27 C28 C31 O6 -172.3(5)
